data_4102230
loop_
_publ_author_name
'Shigeru Arai'
'Yuka Koike'
'Hirohiko Hada'
'Atsushi Nishida'

_publ_section_title
;
 Catalytic Dicyanative [4+2] Cycloaddition Triggered by Cyanopalladation
 of Conjugated Enynes under Aerobic Conditions
;
_journal_name_full 'Journal of the American Chemical Society'
_journal_page_first 4522
_journal_page_last 4523
_journal_paper_doi 10.1021/ja910451j
_journal_volume 132
_journal_year 2010
_chemical_formula_sum 'C18 H19 N3 O2 S'
_chemical_formula_weight 341.42
_chemical_name_systematic
;
 ?
;
_space_group_IT_number 14
_symmetry_cell_setting monoclinic
_symmetry_space_group_name_Hall '-P 2yn'
_symmetry_space_group_name_H-M 'P 1 21/n 1'
_atom_sites_solution_hydrogens geom
_atom_sites_solution_primary direct
_atom_sites_solution_secondary difmap
_audit_creation_method SHELXL-97
_cell_angle_alpha 90.00
_cell_angle_beta 98.769(2)
_cell_angle_gamma 90.00
_cell_formula_units_Z 4
_cell_length_a 12.3661(17)
_cell_length_b 6.1734(9)
_cell_length_c 22.174(3)
_cell_measurement_reflns_used 1173
_cell_measurement_temperature 173
_cell_measurement_theta_max 21.56
_cell_measurement_theta_min 3.02
_cell_volume 1673.0(4)
_computing_cell_refinement 'Bruker SAINT'
_computing_data_collection 'Bruker APEX2'
_computing_data_reduction 'Bruker SAINT'
_computing_molecular_graphics 'Bruker SHELXTL'
_computing_publication_material 'Bruker SHELXTL'
_computing_structure_refinement 'SHELXL-97 (Sheldrick, 1997)'
_computing_structure_solution 'SHELXS-97 (Sheldrick, 1990)'
_diffrn_ambient_temperature 173
_diffrn_detector_area_resol_mean 8.333
_diffrn_measured_fraction_theta_full 0.903
_diffrn_measured_fraction_theta_max 0.903
_diffrn_measurement_device_type 'Bruker APEX-II CCD'
_diffrn_measurement_method '\f and \w scans'
_diffrn_radiation_monochromator graphite
_diffrn_radiation_source 'fine-focus sealed tube'
_diffrn_radiation_type MoK\a
_diffrn_radiation_wavelength 0.71073
_diffrn_reflns_av_R_equivalents 0.0424
_diffrn_reflns_av_sigmaI/netI 0.0645
_diffrn_reflns_limit_h_max 13
_diffrn_reflns_limit_h_min -15
_diffrn_reflns_limit_k_max 8
_diffrn_reflns_limit_k_min -7
_diffrn_reflns_limit_l_max 25
_diffrn_reflns_limit_l_min -29
_diffrn_reflns_number 9012
_diffrn_reflns_theta_full 28.44
_diffrn_reflns_theta_max 28.44
_diffrn_reflns_theta_min 1.78
_diffrn_standards_number 0
_exptl_absorpt_coefficient_mu 0.209
_exptl_absorpt_correction_T_max 0.9896
_exptl_absorpt_correction_T_min 0.9304
_exptl_absorpt_correction_type empirical
_exptl_absorpt_process_details
;
SADABS Sheldrick 1996
;
_exptl_crystal_colour colorless
_exptl_crystal_density_diffrn 1.356
_exptl_crystal_density_meas 0
_exptl_crystal_density_method 'not measured'
_exptl_crystal_description plate
_exptl_crystal_F_000 720
_exptl_crystal_size_max 0.35
_exptl_crystal_size_mid 0.10
_exptl_crystal_size_min 0.05
_refine_diff_density_max 0.243
_refine_diff_density_min -0.384
_refine_diff_density_rms 0.050
_refine_ls_extinction_method none
_refine_ls_goodness_of_fit_ref 1.013
_refine_ls_hydrogen_treatment constr
_refine_ls_matrix_type full
_refine_ls_number_parameters 219
_refine_ls_number_reflns 3812
_refine_ls_number_restraints 0
_refine_ls_restrained_S_all 1.013
_refine_ls_R_factor_all 0.0881
_refine_ls_R_factor_gt 0.0474
_refine_ls_shift/su_max 0.015
_refine_ls_shift/su_mean 0.000
_refine_ls_structure_factor_coef Fsqd
_refine_ls_weighting_details 'calc w=1/[\s^2^(Fo^2^)+(0.0382P)^2^+0.3310P] where P=(Fo^2^+2Fc^2^)/3'
_refine_ls_weighting_scheme calc
_refine_ls_wR_factor_gt 0.0955
_refine_ls_wR_factor_ref 0.1091
_reflns_number_gt 2431
_reflns_number_total 3812
_reflns_threshold_expression >2sigma(I)
_cod_data_source_file ja910451j_si_001.cif
_cod_data_source_block haradap21n
_cod_database_code 4102230

loop_
_symmetry_equiv_pos_as_xyz
'x, y, z'
'-x+1/2, y+1/2, -z+1/2'
'-x, -y, -z'
'x-1/2, -y-1/2, z-1/2'

loop_
_atom_site_label
_atom_site_type_symbol
_atom_site_fract_x
_atom_site_fract_y
_atom_site_fract_z
_atom_site_U_iso_or_equiv
_atom_site_adp_type
_atom_site_occupancy
_atom_site_symmetry_multiplicity
_atom_site_calc_flag
_atom_site_refinement_flags
C1 C 0.76860(17) 0.4659(3) 0.14289(9) 0.0286(5) Uani 1 1 d .
C2 C 0.86704(18) 0.5652(4) 0.16462(10) 0.0341(5) Uani 1 1 d .
H2 H 0.8829 0.7057 0.1508 0.041 Uiso 1 1 calc R
C3 C 0.94228(19) 0.4576(4) 0.20680(10) 0.0373(6) Uani 1 1 d .
H3 H 1.0100 0.5254 0.2219 0.045 Uiso 1 1 calc R
C4 C 0.92054(18) 0.2526(4) 0.22745(9) 0.0349(6) Uani 1 1 d .
C5 C 0.82030(19) 0.1588(4) 0.20602(9) 0.0349(6) Uani 1 1 d .
H5 H 0.8036 0.0201 0.2207 0.042 Uiso 1 1 calc R
C6 C 0.74435(18) 0.2626(4) 0.16385(9) 0.0332(5) Uani 1 1 d .
H6 H 0.6762 0.1957 0.1493 0.040 Uiso 1 1 calc R
C7 C 1.0052(2) 0.1319(5) 0.27081(11) 0.0517(7) Uani 1 1 d .
H7A H 1.0775 0.1951 0.2696 0.078 Uiso 1 1 calc R
H7B H 1.0055 -0.0208 0.2587 0.078 Uiso 1 1 calc R
H7C H 0.9875 0.1428 0.3123 0.078 Uiso 1 1 calc R
C8 C 0.64535(18) 0.2818(4) -0.00166(9) 0.0310(5) Uani 1 1 d .
H8A H 0.5644 0.2881 -0.0075 0.037 Uiso 1 1 calc R
H8B H 0.6712 0.1595 0.0257 0.037 Uiso 1 1 calc R
C9 C 0.68920(17) 0.2690(3) -0.06218(9) 0.0287(5) Uani 1 1 d .
H9 H 0.6536 0.3894 -0.0881 0.034 Uiso 1 1 calc R
C10 C 0.67444(17) 0.0685(3) -0.10036(10) 0.0297(5) Uani 1 1 d .
C11 C 0.75127(17) 0.0194(4) -0.13476(9) 0.0294(5) Uani 1 1 d .
C12 C 0.86107(17) 0.1357(4) -0.13215(9) 0.0310(5) Uani 1 1 d .
H12 H 0.8745 0.1619 -0.1749 0.037 Uiso 1 1 calc R
C13 C 0.86457(18) 0.3547(4) -0.09891(10) 0.0337(5) Uani 1 1 d .
H13A H 0.9415 0.3998 -0.0862 0.040 Uiso 1 1 calc R
H13B H 0.8276 0.4667 -0.1267 0.040 Uiso 1 1 calc R
C14 C 0.80789(17) 0.3330(4) -0.04372(9) 0.0285(5) Uani 1 1 d .
H14 H 0.8450 0.2146 -0.0176 0.034 Uiso 1 1 calc R
C15 C 0.79975(18) 0.5294(4) -0.00318(10) 0.0339(5) Uani 1 1 d .
H15A H 0.8627 0.5364 0.0302 0.041 Uiso 1 1 calc R
H15B H 0.7963 0.6655 -0.0270 0.041 Uiso 1 1 calc R
C16 C 0.57040(19) -0.0562(4) -0.10167(12) 0.0430(6) Uani 1 1 d .
H16A H 0.5646 -0.1649 -0.1342 0.065 Uiso 1 1 calc R
H16B H 0.5080 0.0432 -0.1093 0.065 Uiso 1 1 calc R
H16C H 0.5705 -0.1286 -0.0623 0.065 Uiso 1 1 calc R
C17 C 0.73414(18) -0.1534(4) -0.17837(11) 0.0339(5) Uani 1 1 d .
C18 C 0.94735(19) -0.0112(4) -0.10195(10) 0.0360(6) Uani 1 1 d .
N1 N 0.69574(14) 0.4900(3) 0.02098(7) 0.0298(4) Uani 1 1 d .
N2 N 0.72280(17) -0.2856(4) -0.21475(9) 0.0481(6) Uani 1 1 d .
N3 N 1.01134(18) -0.1256(4) -0.07808(10) 0.0592(7) Uani 1 1 d .
O1 O 0.56751(12) 0.5279(3) 0.09329(7) 0.0425(4) Uani 1 1 d .
O2 O 0.70447(14) 0.8144(2) 0.08451(7) 0.0470(5) Uani 1 1 d .
S1 S 0.67594(5) 0.59036(9) 0.08534(3) 0.03385(17) Uani 1 1 d .

loop_
_atom_site_aniso_label
_atom_site_aniso_U_11
_atom_site_aniso_U_22
_atom_site_aniso_U_33
_atom_site_aniso_U_23
_atom_site_aniso_U_13
_atom_site_aniso_U_12
C1 0.0342(13) 0.0276(13) 0.0241(11) -0.0044(9) 0.0048(9) 0.0034(9)
C2 0.0380(14) 0.0327(14) 0.0320(12) -0.0008(10) 0.0068(10) -0.0050(11)
C3 0.0317(13) 0.0481(16) 0.0313(12) -0.0040(11) 0.0027(10) -0.0064(11)
C4 0.0332(13) 0.0472(16) 0.0248(11) -0.0006(11) 0.0057(10) 0.0086(11)
C5 0.0447(15) 0.0296(13) 0.0309(12) 0.0022(10) 0.0072(11) 0.0021(11)
C6 0.0357(13) 0.0313(13) 0.0315(12) -0.0026(10) 0.0012(10) -0.0032(10)
C7 0.0451(16) 0.071(2) 0.0382(14) 0.0054(14) 0.0025(12) 0.0113(14)
C8 0.0301(13) 0.0300(13) 0.0324(12) 0.0017(10) 0.0029(10) -0.0009(10)
C9 0.0276(12) 0.0270(12) 0.0311(11) -0.0011(9) 0.0027(10) -0.0005(9)
C10 0.0263(12) 0.0262(12) 0.0348(12) 0.0032(10) -0.0006(10) -0.0012(9)
C11 0.0303(12) 0.0268(12) 0.0292(11) 0.0010(10) -0.0009(10) 0.0002(9)
C12 0.0311(13) 0.0347(14) 0.0275(11) -0.0001(10) 0.0049(10) -0.0033(10)
C13 0.0312(13) 0.0322(14) 0.0381(13) 0.0022(10) 0.0066(10) -0.0049(10)
C14 0.0281(12) 0.0279(12) 0.0285(11) -0.0004(9) 0.0013(9) -0.0037(9)
C15 0.0366(13) 0.0297(13) 0.0351(12) -0.0007(10) 0.0043(10) -0.0052(10)
C16 0.0346(14) 0.0374(15) 0.0582(16) -0.0096(12) 0.0108(12) -0.0088(11)
C17 0.0310(13) 0.0335(14) 0.0366(13) 0.0004(11) 0.0029(10) -0.0013(10)
C18 0.0317(13) 0.0445(15) 0.0315(12) -0.0056(11) 0.0038(10) -0.0001(11)
N1 0.0342(11) 0.0281(10) 0.0270(9) -0.0015(8) 0.0045(8) -0.0037(8)
N2 0.0542(15) 0.0439(14) 0.0461(13) -0.0097(11) 0.0070(11) -0.0055(11)
N3 0.0464(14) 0.0690(17) 0.0582(15) -0.0090(13) -0.0049(11) 0.0199(13)
O1 0.0308(9) 0.0560(12) 0.0411(9) -0.0029(8) 0.0064(7) 0.0106(8)
O2 0.0693(13) 0.0228(9) 0.0464(10) -0.0016(8) 0.0004(9) 0.0085(8)
S1 0.0382(4) 0.0301(3) 0.0323(3) -0.0014(3) 0.0023(2) 0.0082(3)

loop_
_atom_type_symbol
_atom_type_description
_atom_type_scat_dispersion_real
_atom_type_scat_dispersion_imag
_atom_type_scat_source
C C 0.0033 0.0016 'International Tables Vol C Tables 4.2.6.8 and 6.1.1.4'
H H 0.0000 0.0000 'International Tables Vol C Tables 4.2.6.8 and 6.1.1.4'
N N 0.0061 0.0033 'International Tables Vol C Tables 4.2.6.8 and 6.1.1.4'
O O 0.0106 0.0060 'International Tables Vol C Tables 4.2.6.8 and 6.1.1.4'
S S 0.1246 0.1234 'International Tables Vol C Tables 4.2.6.8 and 6.1.1.4'

loop_
_geom_angle_atom_site_label_1
_geom_angle_atom_site_label_2
_geom_angle_atom_site_label_3
_geom_angle
C2 C1 C6 120.6(2)
C2 C1 S1 120.11(17)
C6 C1 S1 119.25(17)
C1 C2 C3 119.2(2)
C1 C2 H2 120.4
C3 C2 H2 120.4
C4 C3 C2 121.2(2)
C4 C3 H3 119.4
C2 C3 H3 119.4
C3 C4 C5 118.5(2)
C3 C4 C7 120.8(2)
C5 C4 C7 120.7(2)
C6 C5 C4 121.3(2)
C6 C5 H5 119.3
C4 C5 H5 119.3
C5 C6 C1 119.2(2)
C5 C6 H6 120.4
C1 C6 H6 120.4
C4 C7 H7A 109.5
C4 C7 H7B 109.5
H7A C7 H7B 109.5
C4 C7 H7C 109.5
H7A C7 H7C 109.5
H7B C7 H7C 109.5
N1 C8 C9 98.94(16)
N1 C8 H8A 112.0
C9 C8 H8A 112.0
N1 C8 H8B 112.0
C9 C8 H8B 112.0
H8A C8 H8B 109.7
C10 C9 C14 113.49(17)
C10 C9 C8 120.82(18)
C14 C9 C8 102.05(16)
C10 C9 H9 106.5
C14 C9 H9 106.5
C8 C9 H9 106.5
C11 C10 C9 118.27(19)
C11 C10 C16 123.7(2)
C9 C10 C16 117.88(18)
C10 C11 C17 120.5(2)
C10 C11 C12 125.1(2)
C17 C11 C12 114.45(18)
C18 C12 C11 107.69(19)
C18 C12 C13 110.88(18)
C11 C12 C13 113.02(18)
C18 C12 H12 108.4
C11 C12 H12 108.4
C13 C12 H12 108.4
C14 C13 C12 109.20(17)
C14 C13 H13A 109.8
C12 C13 H13A 109.8
C14 C13 H13B 109.8
C12 C13 H13B 109.8
H13A C13 H13B 108.3
C13 C14 C9 110.82(17)
C13 C14 C15 119.35(18)
C9 C14 C15 102.64(17)
C13 C14 H14 107.8
C9 C14 H14 107.8
C15 C14 H14 107.8
N1 C15 C14 102.79(16)
N1 C15 H15A 111.2
C14 C15 H15A 111.2
N1 C15 H15B 111.2
C14 C15 H15B 111.2
H15A C15 H15B 109.1
C10 C16 H16A 109.5
C10 C16 H16B 109.5
H16A C16 H16B 109.5
C10 C16 H16C 109.5
H16A C16 H16C 109.5
H16B C16 H16C 109.5
N2 C17 C11 177.0(2)
N3 C18 C12 178.3(3)
C8 N1 C15 111.21(16)
C8 N1 S1 121.42(14)
C15 N1 S1 120.92(14)
O2 S1 O1 120.01(10)
O2 S1 N1 106.87(10)
O1 S1 N1 106.13(9)
O2 S1 C1 107.32(10)
O1 S1 C1 108.20(10)
N1 S1 C1 107.79(10)

loop_
_geom_bond_atom_site_label_1
_geom_bond_atom_site_label_2
_geom_bond_distance
C1 C2 1.382(3)
C1 C6 1.387(3)
C1 S1 1.757(2)
C2 C3 1.385(3)
C2 H2 0.9500
C3 C4 1.386(3)
C3 H3 0.9500
C4 C5 1.385(3)
C4 C7 1.506(3)
C5 C6 1.378(3)
C5 H5 0.9500
C6 H6 0.9500
C7 H7A 0.9800
C7 H7B 0.9800
C7 H7C 0.9800
C8 N1 1.483(3)
C8 C9 1.524(3)
C8 H8A 0.9900
C8 H8B 0.9900
C9 C10 1.495(3)
C9 C14 1.515(3)
C9 H9 1.0000
C10 C11 1.341(3)
C10 C16 1.496(3)
C11 C17 1.434(3)
C11 C12 1.529(3)
C12 C18 1.480(3)
C12 C13 1.537(3)
C12 H12 1.0000
C13 C14 1.506(3)
C13 H13A 0.9900
C13 H13B 0.9900
C14 C15 1.522(3)
C14 H14 1.0000
C15 N1 1.487(3)
C15 H15A 0.9900
C15 H15B 0.9900
C16 H16A 0.9800
C16 H16B 0.9800
C16 H16C 0.9800
C17 N2 1.141(3)
C18 N3 1.130(3)
N1 S1 1.6083(17)
O1 S1 1.4316(16)
O2 S1 1.4283(16)

loop_
_geom_torsion_atom_site_label_1
_geom_torsion_atom_site_label_2
_geom_torsion_atom_site_label_3
_geom_torsion_atom_site_label_4
_geom_torsion
C6 C1 C2 C3 1.2(3)
S1 C1 C2 C3 -175.40(16)
C1 C2 C3 C4 0.0(3)
C2 C3 C4 C5 -1.5(3)
C2 C3 C4 C7 176.8(2)
C3 C4 C5 C6 1.8(3)
C7 C4 C5 C6 -176.5(2)
C4 C5 C6 C1 -0.6(3)
C2 C1 C6 C5 -1.0(3)
S1 C1 C6 C5 175.68(16)
N1 C8 C9 C10 171.42(18)
N1 C8 C9 C14 44.41(19)
C14 C9 C10 C11 -27.3(3)
C8 C9 C10 C11 -149.0(2)
C14 C9 C10 C16 157.37(19)
C8 C9 C10 C16 35.7(3)
C9 C10 C11 C17 -171.41(19)
C16 C10 C11 C17 3.6(3)
C9 C10 C11 C12 8.4(3)
C16 C10 C11 C12 -176.6(2)
C10 C11 C12 C18 107.2(2)
C17 C11 C12 C18 -72.9(2)
C10 C11 C12 C13 -15.6(3)
C17 C11 C12 C13 164.24(19)
C18 C12 C13 C14 -80.4(2)
C11 C12 C13 C14 40.6(2)
C12 C13 C14 C9 -60.8(2)
C12 C13 C14 C15 -179.61(18)
C10 C9 C14 C13 54.6(2)
C8 C9 C14 C13 -173.79(18)
C10 C9 C14 C15 -176.88(17)
C8 C9 C14 C15 -45.3(2)
C13 C14 C15 N1 149.73(19)
C9 C14 C15 N1 26.8(2)
C10 C11 C17 N2 143(5)
C12 C11 C17 N2 -37(5)
C11 C12 C18 N3 -30(9)
C13 C12 C18 N3 95(9)
C9 C8 N1 C15 -28.6(2)
C9 C8 N1 S1 179.36(14)
C14 C15 N1 C8 1.5(2)
C14 C15 N1 S1 153.70(15)
C8 N1 S1 O2 -161.87(16)
C15 N1 S1 O2 48.78(19)
C8 N1 S1 O1 -32.70(18)
C15 N1 S1 O1 177.95(16)
C8 N1 S1 C1 83.04(18)
C15 N1 S1 C1 -66.31(19)
C2 C1 S1 O2 -19.1(2)
C6 C1 S1 O2 164.25(17)
C2 C1 S1 O1 -149.94(17)
C6 C1 S1 O1 33.41(19)
C2 C1 S1 N1 95.69(19)
C6 C1 S1 N1 -80.96(18)
